data_4514295
loop_
_publ_author_name
'Yao, Yu-Qing'
'Zhang, Ying-Jie'
'Zhang, Yun-Qian'
'Tao, Zhu'
'Ni, Xin-Long'
'Wei, Gang'

_publ_section_title
;
 Multiple Efficient Fluorescence Emission from
 Cucurbit[10]uril-[Cd4Cl16]8--Based Pillared Diamond Porous Supramolecular
 Frameworks.
;
_journal_issue 46
_journal_name_full 'ACS applied materials &amp; interfaces'
_journal_page_first 40760
_journal_page_last 40765
_journal_paper_doi 10.1021/acsami.7b15673
_journal_volume 9
_journal_year 2017
_chemical_formula_moiety '0.5(Cd4 Cl16), 0.5(C60 H60 N40 O20), Cl, 1.17(O)'
_chemical_formula_sum 'C30 H30 Cd2 Cl9 N20 O11.17'
_chemical_formula_weight 1393.25
_space_group_crystal_system trigonal
_space_group_IT_number 166
_space_group_name_Hall '-R 3 2"'
_space_group_name_H-M_alt 'R -3 m'
_symmetry_space_group_name_Hall '-R 3 2"'
_symmetry_space_group_name_H-M 'R -3 m :H'
_atom_sites_solution_hydrogens geom
_audit_creation_date 2017-08-09
_audit_creation_method
;
Olex2 1.2
(compiled 2017.07.20 svn.r3457 for OlexSys, GUI svn.r5370)
;
_cell_angle_alpha 90
_cell_angle_beta 90
_cell_angle_gamma 120
_cell_formula_units_Z 18
_cell_length_a 38.586(6)
_cell_length_b 38.586(6)
_cell_length_c 29.661(6)
_cell_measurement_reflns_used 12000
_cell_measurement_temperature 100(2)
_cell_measurement_theta_max 25.244
_cell_measurement_theta_min 1.056
_cell_volume 38245(11)
_computing_cell_refinement 'XDS (Kabsch, 1993)'
_computing_data_collection 'BlueIce (McPhillips, et al., 2002)'
_computing_data_reduction 'XDS (Kabsch, 1993)'
_computing_molecular_graphics 'Olex2 (Dolomanov et al., 2009)'
_computing_publication_material 'Olex2 (Dolomanov et al., 2009)'
_computing_structure_refinement 'ShelXL (Sheldrick, 2015)'
_computing_structure_solution 'ShelXT (Sheldrick, 2015)'
_diffrn_ambient_temperature 100(2)
_diffrn_measured_fraction_theta_full 0.998
_diffrn_measured_fraction_theta_max 0.998
_diffrn_measurement_device_type 'ADSC Quantum Detector'
_diffrn_measurement_method '\p  scans'
_diffrn_radiation_type 'silicon double crystal monochromated synchrotron'
_diffrn_radiation_wavelength 0.7108
_diffrn_reflns_av_R_equivalents 0.0751
_diffrn_reflns_av_unetI/netI 0.0233
_diffrn_reflns_Laue_measured_fraction_full 0.998
_diffrn_reflns_Laue_measured_fraction_max 0.998
_diffrn_reflns_limit_h_max 47
_diffrn_reflns_limit_h_min -47
_diffrn_reflns_limit_k_max 47
_diffrn_reflns_limit_k_min -47
_diffrn_reflns_limit_l_max 36
_diffrn_reflns_limit_l_min -36
_diffrn_reflns_number 178171
_diffrn_reflns_point_group_measured_fraction_full 0.998
_diffrn_reflns_point_group_measured_fraction_max 0.998
_diffrn_reflns_theta_full 25.244
_diffrn_reflns_theta_max 25.999
_diffrn_reflns_theta_min 1.056
_diffrn_source 'Australian Synchrotron MX1'
_exptl_absorpt_coefficient_mu 0.827
_exptl_absorpt_correction_T_max 0.4359
_exptl_absorpt_correction_T_min 0.3637
_exptl_absorpt_correction_type multi-scan
_exptl_absorpt_process_details
;
SADABS-2012/1 (Bruker,2012) was used for absorption correction.
wR2(int) was 0.1315 before and 0.0581 after correction.
The Ratio of minimum to maximum transmission is 0.8344.
The \l/2 correction factor is 0.0015.
;
_exptl_crystal_colour colorless
_exptl_crystal_density_diffrn 1.089
_exptl_crystal_description prism
_exptl_crystal_F_000 12390
_exptl_crystal_size_max 0.035
_exptl_crystal_size_mid 0.025
_exptl_crystal_size_min 0.015
_refine_diff_density_max 1.150
_refine_diff_density_min -0.962
_refine_diff_density_rms 0.080
_refine_ls_extinction_method none
_refine_ls_goodness_of_fit_ref 1.031
_refine_ls_hydrogen_treatment constr
_refine_ls_matrix_type full
_refine_ls_number_parameters 348
_refine_ls_number_reflns 8744
_refine_ls_number_restraints 0
_refine_ls_restrained_S_all 1.031
_refine_ls_R_factor_all 0.0532
_refine_ls_R_factor_gt 0.0439
_refine_ls_shift/su_max 0.002
_refine_ls_shift/su_mean 0.000
_refine_ls_structure_factor_coef Fsqd
_refine_ls_weighting_details 'w=1/[\s^2^(Fo^2^)+(0.0960P)^2^+63.1039P] where P=(Fo^2^+2Fc^2^)/3'
_refine_ls_weighting_scheme calc
_refine_ls_wR_factor_gt 0.1374
_refine_ls_wR_factor_ref 0.1451
_reflns_Friedel_coverage 0.000
_reflns_number_gt 6951
_reflns_number_total 8744
_reflns_threshold_expression 'I > 2\s(I)'
_cod_data_source_file am7b15673_si_001.cif
_cod_data_source_block r-3m_sq
_cod_depositor_comments 'Adding full bibliography for 4514295.cif.'
_cod_original_cell_volume 38245(13)
_cod_database_code 4514295
_shelx_shelxl_version_number 2014/7
_shelx_space_group_comment
;
The symmetry employed for this shelxl refinement is uniquely defined
by the following loop, which should always be used as a source of
symmetry information in preference to the above space-group names.
They are only intended as comments.
;
_olex2_refinement_description
;
1. Fixed Uiso
 At 1.2 times of:
  All C(H) groups, All C(H,H) groups
2. Others
 Fixed Sof: O2W(0.25) O3W(0.25) O1W(0.08333)
3.a Ternary CH refined with riding coordinates:
 C1(H1), C6(H6), C7(H7), C12(H12), C13(H13)
3.b Secondary CH2 refined with riding coordinates:
 C3(H3A,H3B), C4(H4A,H4B), C9(H9A,H9B), C10(H10A,H10B), C15(H15A,H15B),
 C16(H16A,H16B)
;
_olex2_submission_special_instructions 'No special instructions were received'

loop_
_space_group_symop_operation_xyz
'x, y, z'
'-y, x-y, z'
'-x+y, -x, z'
'y, x, -z'
'x-y, -y, -z'
'-x, -x+y, -z'
'x+2/3, y+1/3, z+1/3'
'-y+2/3, x-y+1/3, z+1/3'
'-x+y+2/3, -x+1/3, z+1/3'
'y+2/3, x+1/3, -z+1/3'
'x-y+2/3, -y+1/3, -z+1/3'
'-x+2/3, -x+y+1/3, -z+1/3'
'x+1/3, y+2/3, z+2/3'
'-y+1/3, x-y+2/3, z+2/3'
'-x+y+1/3, -x+2/3, z+2/3'
'y+1/3, x+2/3, -z+2/3'
'x-y+1/3, -y+2/3, -z+2/3'
'-x+1/3, -x+y+2/3, -z+2/3'
'-x, -y, -z'
'y, -x+y, -z'
'x-y, x, -z'
'-y, -x, z'
'-x+y, y, z'
'x, x-y, z'
'-x+2/3, -y+1/3, -z+1/3'
'y+2/3, -x+y+1/3, -z+1/3'
'x-y+2/3, x+1/3, -z+1/3'
'-y+2/3, -x+1/3, z+1/3'
'-x+y+2/3, y+1/3, z+1/3'
'x+2/3, x-y+1/3, z+1/3'
'-x+1/3, -y+2/3, -z+2/3'
'y+1/3, -x+y+2/3, -z+2/3'
'x-y+1/3, x+2/3, -z+2/3'
'-y+1/3, -x+2/3, z+2/3'
'-x+y+1/3, y+2/3, z+2/3'
'x+1/3, x-y+2/3, z+2/3'

loop_
_atom_site_label
_atom_site_type_symbol
_atom_site_fract_x
_atom_site_fract_y
_atom_site_fract_z
_atom_site_U_iso_or_equiv
_atom_site_adp_type
_atom_site_occupancy
_atom_site_site_symmetry_order
_atom_site_calc_flag
_atom_site_refinement_flags_posn
_atom_site_refinement_flags_adp
_atom_site_refinement_flags_occupancy
Cd1 Cd 0.03361(2) 0.51680(2) 0.55302(2) 0.04228(12) Uani 1 2 d S T P
Cd2 Cd 0.13377(2) 0.56689(2) 0.58931(2) 0.04890(12) Uani 1 2 d S T P
Cl1 Cl 0.0000 0.45390(3) 0.5000 0.0442(3) Uani 1 2 d S T P
Cl2 Cl -0.02360(4) 0.48820(2) 0.61254(5) 0.0523(3) Uani 1 2 d S T P
Cl3 Cl 0.10441(3) 0.55220(2) 0.50553(4) 0.0461(3) Uani 1 2 d S T P
Cl4 Cl 0.07392(2) 0.49033(2) 0.59995(3) 0.0482(2) Uani 1 1 d . . .
Cl5 Cl 0.18451(3) 0.54292(4) 0.57770(4) 0.0678(3) Uani 1 1 d . . .
Cl6 Cl 0.14343(7) 0.57172(3) 0.67662(7) 0.0988(6) Uani 1 2 d S T P
O1 O -0.03180(10) 0.28197(9) 0.41746(10) 0.0698(8) Uani 1 1 d . . .
O2 O 0.05460(9) 0.37511(8) 0.48251(9) 0.0600(7) Uani 1 1 d . . .
O3 O 0.16657(9) 0.43627(9) 0.53365(10) 0.0669(7) Uani 1 1 d . . .
O4 O 0.09710(9) 0.48184(10) 0.31504(11) 0.0727(8) Uani 1 1 d . . .
O5 O 0.21217(9) 0.53152(9) 0.35598(11) 0.0703(8) Uani 1 1 d . . .
N1 N -0.05453(10) 0.28529(9) 0.34628(10) 0.0545(7) Uani 1 1 d . . .
N2 N -0.02556(10) 0.34019(9) 0.38806(10) 0.0536(7) Uani 1 1 d . . .
N3 N 0.02761(9) 0.39678(9) 0.42671(10) 0.0516(7) Uani 1 1 d . . .
N4 N 0.08463(9) 0.44137(9) 0.45973(10) 0.0509(7) Uani 1 1 d . . .
N5 N 0.04496(9) 0.43878(9) 0.36052(10) 0.0522(7) Uani 1 1 d . . .
N6 N 0.10190(9) 0.48290(9) 0.39278(11) 0.0544(7) Uani 1 1 d . . .
N7 N 0.15259(9) 0.47608(9) 0.48731(11) 0.0542(7) Uani 1 1 d . . .
N8 N 0.21587(9) 0.49430(10) 0.49993(11) 0.0554(8) Uani 1 1 d . . .
N9 N 0.17048(9) 0.51498(9) 0.41835(11) 0.0545(7) Uani 1 1 d . . .
N10 N 0.23346(9) 0.52948(10) 0.42863(11) 0.0563(8) Uani 1 1 d . . .
C1 C -0.05782(11) 0.31379(11) 0.31873(13) 0.0512(8) Uani 1 1 d . . .
H1 H -0.0858 0.3051 0.3113 0.061 Uiso 1 1 calc R . .
C2 C -0.03676(12) 0.30079(11) 0.38728(13) 0.0550(9) Uani 1 1 d . . .
C3 C -0.01338(12) 0.36314(12) 0.42857(13) 0.0569(9) Uani 1 1 d . . .
H3A H -0.0156 0.3458 0.4534 0.068 Uiso 1 1 calc R . .
H3B H -0.0314 0.3733 0.4345 0.068 Uiso 1 1 calc R . .
C4 C 0.01311(13) 0.42430(11) 0.32721(15) 0.0586(10) Uani 1 1 d . . .
H4A H -0.0066 0.4313 0.3368 0.070 Uiso 1 1 calc R . .
H4B H 0.0242 0.4377 0.2987 0.070 Uiso 1 1 calc R . .
C5 C 0.05546(11) 0.40166(11) 0.45853(13) 0.0525(9) Uani 1 1 d . . .
C6 C 0.03575(11) 0.43465(10) 0.40744(12) 0.0505(8) Uani 1 1 d . . .
H6 H 0.0141 0.4401 0.4140 0.061 Uiso 1 1 calc R . .
C7 C 0.07501(10) 0.46536(11) 0.43064(13) 0.0502(8) Uani 1 1 d . . .
H7 H 0.0718 0.4854 0.4476 0.060 Uiso 1 1 calc R . .
C8 C 0.08262(12) 0.46902(12) 0.35186(14) 0.0557(9) Uani 1 1 d . . .
C9 C 0.11050(10) 0.45771(12) 0.49933(13) 0.0549(9) Uani 1 1 d . . .
H9A H 0.1057 0.4775 0.5136 0.066 Uiso 1 1 calc R . .
H9B H 0.1039 0.4364 0.5209 0.066 Uiso 1 1 calc R . .
C10 C 0.13970(12) 0.52009(12) 0.39656(16) 0.0617(10) Uani 1 1 d . . .
H10A H 0.1488 0.5311 0.3667 0.074 Uiso 1 1 calc R . .
H10B H 0.1356 0.5392 0.4136 0.074 Uiso 1 1 calc R . .
C11 C 0.17723(11) 0.46617(13) 0.50958(13) 0.0553(9) Uani 1 1 d . . .
C12 C 0.17411(11) 0.51500(11) 0.46700(14) 0.0557(9) Uani 1 1 d . . .
H12 H 0.1678 0.5340 0.4813 0.067 Uiso 1 1 calc R . .
C13 C 0.21845(11) 0.52690(12) 0.47416(14) 0.0555(9) Uani 1 1 d . . .
H13 H 0.2333 0.5524 0.4903 0.067 Uiso 1 1 calc R . .
C14 C 0.20611(11) 0.52612(12) 0.39696(15) 0.0575(9) Uani 1 1 d . . .
C15 C 0.24917(10) 0.4983(2) 0.5278(2) 0.0616(14) Uani 1 2 d S T P
H15A H 0.2621 0.5243 0.5424 0.074 Uiso 1 2 calc RS T P
H15B H 0.2390 0.4779 0.5510 0.074 Uiso 1 2 calc RS T P
C16 C 0.27580(8) 0.55159(17) 0.4183(2) 0.0604(14) Uani 1 2 d S T P
H16A H 0.2792 0.5584 0.3865 0.072 Uiso 1 2 calc RS T P
H16B H 0.2882 0.5764 0.4354 0.072 Uiso 1 2 calc RS T P
Cl7 Cl 0.23331(8) 0.61666(4) 0.43197(8) 0.1055(7) Uani 1 2 d S T P
O2W O 0.2581(2) 0.62906(10) 0.5346(3) 0.066(2) Uani 0.5 2 d S T P
O3W O -0.0410(2) 0.47950(10) 0.30627(19) 0.0412(14) Uani 0.5 2 d S T P
O1W O 0.3333 0.6667 0.5690(5) 0.054(3) Uani 0.5 6 d S T P

loop_
_atom_site_aniso_label
_atom_site_aniso_U_11
_atom_site_aniso_U_22
_atom_site_aniso_U_33
_atom_site_aniso_U_23
_atom_site_aniso_U_13
_atom_site_aniso_U_12
Cd1 0.03690(19) 0.03681(15) 0.0532(2) -0.00496(7) -0.00993(14) 0.01845(9)
Cd2 0.0379(2) 0.04349(17) 0.0634(2) -0.00517(8) -0.01033(15) 0.01896(10)
Cl1 0.0391(5) 0.0373(4) 0.0568(6) -0.0048(2) -0.0096(5) 0.0195(3)
Cl2 0.0480(7) 0.0463(5) 0.0633(7) -0.0007(3) -0.0014(5) 0.0240(3)
Cl3 0.0388(6) 0.0408(4) 0.0580(7) -0.0039(2) -0.0077(5) 0.0194(3)
Cl4 0.0431(4) 0.0422(4) 0.0597(5) 0.0004(4) -0.0087(4) 0.0217(4)
Cl5 0.0533(5) 0.0792(7) 0.0817(7) -0.0113(5) -0.0130(5) 0.0412(5)
Cl6 0.0981(14) 0.1044(11) 0.0917(13) -0.0095(5) -0.0190(11) 0.0491(7)
O1 0.091(2) 0.0545(16) 0.0566(16) -0.0003(13) -0.0013(15) 0.0305(16)
O2 0.0665(17) 0.0549(16) 0.0630(16) -0.0005(13) 0.0027(13) 0.0338(14)
O3 0.0594(17) 0.077(2) 0.0718(18) 0.0059(15) -0.0002(14) 0.0392(15)
O4 0.0674(19) 0.0685(19) 0.074(2) 0.0055(15) 0.0006(15) 0.0279(16)
O5 0.0558(17) 0.076(2) 0.081(2) 0.0069(16) -0.0002(14) 0.0345(15)
N1 0.0571(18) 0.0410(16) 0.0567(17) -0.0072(13) -0.0048(14) 0.0180(14)
N2 0.0572(19) 0.0428(16) 0.0530(17) -0.0093(13) -0.0021(14) 0.0190(14)
N3 0.0467(16) 0.0450(16) 0.0610(18) -0.0060(13) -0.0040(14) 0.0213(14)
N4 0.0451(16) 0.0478(16) 0.0622(18) -0.0066(14) -0.0073(13) 0.0251(14)
N5 0.0552(18) 0.0459(16) 0.0570(17) -0.0095(13) -0.0088(14) 0.0263(15)
N6 0.0436(16) 0.0488(17) 0.071(2) -0.0030(15) -0.0066(14) 0.0230(14)
N7 0.0435(16) 0.0577(19) 0.0684(19) -0.0033(15) -0.0053(14) 0.0305(15)
N8 0.0428(16) 0.066(2) 0.0644(19) -0.0061(15) -0.0068(14) 0.0321(15)
N9 0.0408(16) 0.0540(18) 0.071(2) -0.0003(15) -0.0036(14) 0.0251(14)
N10 0.0429(16) 0.0561(18) 0.075(2) -0.0010(15) -0.0021(15) 0.0284(15)
C1 0.0429(18) 0.049(2) 0.059(2) -0.0109(17) -0.0074(16) 0.0213(16)
C2 0.056(2) 0.045(2) 0.056(2) -0.0040(17) 0.0052(17) 0.0199(17)
C3 0.056(2) 0.052(2) 0.055(2) -0.0110(17) 0.0014(17) 0.0204(18)
C4 0.063(2) 0.0420(19) 0.070(2) -0.0098(17) -0.0144(19) 0.0256(18)
C5 0.054(2) 0.051(2) 0.059(2) -0.0097(17) 0.0006(17) 0.0311(18)
C6 0.0433(18) 0.0469(19) 0.061(2) -0.0114(16) -0.0036(16) 0.0228(16)
C7 0.0446(19) 0.0470(19) 0.062(2) -0.0097(16) -0.0098(16) 0.0251(16)
C8 0.056(2) 0.049(2) 0.068(2) -0.0052(18) -0.0073(19) 0.0298(18)
C9 0.0408(19) 0.062(2) 0.066(2) -0.0065(18) -0.0045(16) 0.0283(17)
C10 0.050(2) 0.052(2) 0.086(3) 0.000(2) -0.0082(19) 0.0265(18)
C11 0.048(2) 0.065(2) 0.060(2) -0.0114(19) -0.0051(17) 0.0327(19)
C12 0.0416(19) 0.055(2) 0.077(3) -0.0104(19) -0.0044(17) 0.0288(17)
C13 0.0422(19) 0.056(2) 0.073(2) -0.0151(18) -0.0073(17) 0.0275(17)
C14 0.046(2) 0.053(2) 0.077(3) -0.0002(19) -0.0015(19) 0.0283(18)
C15 0.0462(19) 0.084(4) 0.067(3) -0.015(3) -0.0073(15) 0.042(2)
C16 0.044(2) 0.053(3) 0.087(4) 0.001(3) 0.0004(14) 0.0267(15)
Cl7 0.1313(18) 0.0717(7) 0.1332(17) 0.0099(7) 0.0197(14) 0.0657(9)
O2W 0.033(4) 0.056(3) 0.099(6) -0.0042(18) -0.008(4) 0.0167(18)
O3W 0.058(4) 0.041(2) 0.030(3) -0.0095(13) -0.019(3) 0.0292(19)
O1W 0.038(4) 0.038(4) 0.086(9) 0.000 0.000 0.0192(18)

loop_
_atom_type_symbol
_atom_type_description
_atom_type_scat_dispersion_real
_atom_type_scat_dispersion_imag
_atom_type_scat_source
C C 0.0033 0.0016 'International Tables Vol C Tables 4.2.6.8 and 6.1.1.4'
H H 0.0000 0.0000 'International Tables Vol C Tables 4.2.6.8 and 6.1.1.4'
Cd Cd -0.8075 1.2024 'International Tables Vol C Tables 4.2.6.8 and 6.1.1.4'
Cl Cl 0.1484 0.1585 'International Tables Vol C Tables 4.2.6.8 and 6.1.1.4'
N N 0.0061 0.0033 'International Tables Vol C Tables 4.2.6.8 and 6.1.1.4'
O O 0.0106 0.0060 'International Tables Vol C Tables 4.2.6.8 and 6.1.1.4'

loop_
_geom_angle_atom_site_label_1
_geom_angle_atom_site_label_2
_geom_angle_atom_site_label_3
_geom_angle
_geom_angle_site_symmetry_1
_geom_angle_site_symmetry_3
Cl1 Cd1 Cl1 85.25(4) . 19_566
Cl1 Cd1 Cl3 93.50(2) 19_566 .
Cl1 Cd1 Cl3 93.50(2) . .
Cl1 Cd1 Cl4 94.15(3) 19_566 24_565
Cl1 Cd1 Cl4 94.14(3) . .
Cl1 Cd1 Cl4 173.74(3) 19_566 .
Cl1 Cd1 Cl4 173.74(3) . 24_565
Cl2 Cd1 Cl1 95.28(3) . .
Cl2 Cd1 Cl1 95.28(3) . 19_566
Cl2 Cd1 Cl3 168.05(4) . .
Cl2 Cd1 Cl4 90.98(3) . .
Cl2 Cd1 Cl4 90.98(3) . 24_565
Cl4 Cd1 Cl3 80.31(3) 24_565 .
Cl4 Cd1 Cl3 80.31(3) . .
Cl4 Cd1 Cl4 85.77(4) . 24_565
Cl3 Cd2 Cl4 80.63(3) . .
Cl3 Cd2 Cl4 80.63(3) . 24_565
Cl4 Cd2 Cl4 83.24(4) 24_565 .
Cl5 Cd2 Cl3 96.75(3) 24_565 .
Cl5 Cd2 Cl3 96.75(3) . .
Cl5 Cd2 Cl4 173.63(3) 24_565 .
Cl5 Cd2 Cl4 173.63(3) . 24_565
Cl5 Cd2 Cl4 90.62(3) 24_565 24_565
Cl5 Cd2 Cl4 90.61(3) . .
Cl5 Cd2 Cl5 95.47(5) 24_565 .
Cl5 Cd2 Cl6 92.94(4) 24_565 .
Cl5 Cd2 Cl6 92.94(4) . .
Cl6 Cd2 Cl3 165.56(6) . .
Cl6 Cd2 Cl4 88.60(4) . 24_565
Cl6 Cd2 Cl4 88.61(4) . .
Cd1 Cl1 Cd1 94.75(4) . 19_566
Cd2 Cl3 Cd1 80.77(4) . .
Cd1 Cl4 Cd2 82.12(2) . .
C1 N1 C4 123.9(3) . 17
C2 N1 C1 112.8(3) . .
C2 N1 C4 120.6(3) . 17
C2 N2 C1 112.9(3) . 17
C2 N2 C3 122.1(3) . .
C3 N2 C1 122.7(3) . 17
C5 N3 C3 121.5(3) . .
C5 N3 C6 111.9(3) . .
C6 N3 C3 120.2(3) . .
C5 N4 C7 111.7(3) . .
C5 N4 C9 120.1(3) . .
C7 N4 C9 122.8(3) . .
C6 N5 C4 120.3(3) . .
C8 N5 C4 122.5(3) . .
C8 N5 C6 112.4(3) . .
C7 N6 C10 122.3(3) . .
C8 N6 C7 112.2(3) . .
C8 N6 C10 122.0(3) . .
C11 N7 C9 120.7(3) . .
C11 N7 C12 112.2(3) . .
C12 N7 C9 122.2(3) . .
C11 N8 C13 112.3(3) . .
C11 N8 C15 121.1(4) . .
C13 N8 C15 122.3(4) . .
C10 N9 C12 122.0(3) . .
C14 N9 C10 120.8(3) . .
C14 N9 C12 112.2(3) . .
C14 N10 C13 111.7(3) . .
C14 N10 C16 120.0(4) . .
C16 N10 C13 122.0(4) . .
N1 C1 N2 114.9(3) . 17
N1 C1 C1 103.9(3) . 17
N2 C1 C1 102.0(3) 17 17
O1 C2 N1 125.3(3) . .
O1 C2 N2 126.5(4) . .
N2 C2 N1 108.2(3) . .
N2 C3 N3 113.2(3) . .
N1 C4 N5 113.1(3) 17 .
O2 C5 N3 126.1(4) . .
O2 C5 N4 125.3(4) . .
N3 C5 N4 108.6(3) . .
N3 C6 C7 103.5(3) . .
N5 C6 N3 114.4(3) . .
N5 C6 C7 104.8(3) . .
N4 C7 N6 114.2(3) . .
N4 C7 C6 104.0(3) . .
N6 C7 C6 102.3(3) . .
O4 C8 N5 126.7(4) . .
O4 C8 N6 125.6(4) . .
N5 C8 N6 107.7(3) . .
N7 C9 N4 111.6(3) . .
N9 C10 N6 112.7(3) . .
O3 C11 N7 126.0(4) . .
O3 C11 N8 125.7(3) . .
N7 C11 N8 108.3(4) . .
N7 C12 N9 114.3(3) . .
N7 C12 C13 103.2(3) . .
N9 C12 C13 103.2(3) . .
N8 C13 N10 114.0(3) . .
N8 C13 C12 103.4(3) . .
N10 C13 C12 103.7(3) . .
O5 C14 N9 125.6(4) . .
O5 C14 N10 125.9(4) . .
N10 C14 N9 108.4(4) . .
N8 C15 N8 110.6(4) 23 .
N10 C16 N10 112.9(5) 23 .

loop_
_geom_bond_atom_site_label_1
_geom_bond_atom_site_label_2
_geom_bond_distance
_geom_bond_site_symmetry_2
Cd1 Cl1 2.6265(8) .
Cd1 Cl1 2.6264(8) 19_566
Cd1 Cl2 2.6022(14) .
Cd1 Cl3 2.7536(13) .
Cd1 Cl4 2.6437(9) .
Cd1 Cl4 2.6437(9) 24_565
Cd2 Cl3 2.6718(13) .
Cd2 Cl4 2.7088(10) .
Cd2 Cl4 2.7087(9) 24_565
Cd2 Cl5 2.5725(11) .
Cd2 Cl5 2.5724(11) 24_565
Cd2 Cl6 2.610(2) .
Cl1 Cd1 2.6264(8) 19_566
O1 C2 1.226(5) .
O2 C5 1.234(5) .
O3 C11 1.239(5) .
O4 C8 1.214(5) .
O5 C14 1.236(5) .
N1 C1 1.426(5) .
N1 C2 1.377(5) .
N1 C4 1.451(4) 17
N2 C1 1.462(5) 17
N2 C2 1.357(5) .
N2 C3 1.426(5) .
N3 C3 1.462(5) .
N3 C5 1.371(5) .
N3 C6 1.450(5) .
N4 C5 1.375(5) .
N4 C7 1.443(5) .
N4 C9 1.465(5) .
N5 C4 1.453(5) .
N5 C6 1.425(5) .
N5 C8 1.358(5) .
N6 C7 1.447(5) .
N6 C8 1.384(5) .
N6 C10 1.451(5) .
N7 C9 1.455(5) .
N7 C11 1.360(5) .
N7 C12 1.435(5) .
N8 C11 1.366(5) .
N8 C13 1.432(5) .
N8 C15 1.468(4) .
N9 C10 1.450(5) .
N9 C12 1.450(5) .
N9 C14 1.374(5) .
N10 C13 1.453(5) .
N10 C14 1.369(5) .
N10 C16 1.448(4) .
C1 N2 1.462(5) 17
C1 C1 1.567(7) 17
C4 N1 1.450(4) 17
C6 C7 1.542(5) .
C12 C13 1.549(5) .
C15 N8 1.468(4) 23
C16 N10 1.448(4) 23
